data_7020657
loop_
_publ_author_name
'Grzechnik, Andrzej'
'Khaidukov, Nicholas'
'Friese, Karen'

_publ_section_title
;
 Crystal structures and stability of trigonal KLnF4 fluorides (Ln = Y, Ho,
 Er, Tm, Yb).
;
_journal_issue 2
_journal_name_full 'Dalton transactions (Cambridge, England : 2003)'
_journal_page_first 441
_journal_page_last 447
_journal_paper_doi 10.1039/c2dt31483e
_journal_volume 42
_journal_year 2013
_chemical_formula_sum 'F4 K Yb'
_chemical_formula_weight 432.2
_chemical_name_systematic ' ?'
_space_group_IT_number 145
_symmetry_cell_setting trigonal
_symmetry_Int_Tables_number 145
_symmetry_space_group_name_Hall 'P 32'
_symmetry_space_group_name_H-M 'P 32'
_cell_angle_alpha 90
_cell_angle_beta 90
_cell_angle_gamma 120
_cell_formula_units_Z 18
_cell_length_a 13.754(3)
_cell_length_b 13.754(3)
_cell_length_c 9.891(2)
_cell_measurement_temperature 293
_cell_volume 1620.4(6)
_diffrn_ambient_temperature 293
_diffrn_measured_fraction_theta_full 0.85
_diffrn_measured_fraction_theta_max 0
_diffrn_radiation_probe x-ray
_diffrn_radiation_wavelength 0.4
_diffrn_reflns_av_R_equivalents 0.0917
_diffrn_reflns_av_sigmaI/netI 0.0319
_diffrn_reflns_limit_h_max 26
_diffrn_reflns_limit_h_min -25
_diffrn_reflns_limit_k_max 24
_diffrn_reflns_limit_k_min -26
_diffrn_reflns_limit_l_max 11
_diffrn_reflns_limit_l_min -18
_diffrn_reflns_number 25800
_diffrn_reflns_theta_full 16.65
_diffrn_reflns_theta_max 22.39
_diffrn_reflns_theta_min 1.51
_exptl_absorpt_coefficient_mu 5.956
_exptl_crystal_density_diffrn 5.313
_exptl_crystal_F_000 2250
_exptl_crystal_size_max 0.09
_exptl_crystal_size_mid 0.06
_exptl_crystal_size_min 0.04
_refine_diff_density_max 11.57
_refine_diff_density_min -7.34
_refine_ls_abs_structure_details ' 9686 of Friedel pairs used in the refinement'
_refine_ls_abs_structure_Flack 0
_refine_ls_extinction_coef 1400(300)
_refine_ls_extinction_method 'B-C type 1 Gaussian isotropic (Becker & Coppens, 1974)'
_refine_ls_goodness_of_fit_gt 3.81
_refine_ls_goodness_of_fit_ref 3.81
_refine_ls_number_constraints 1
_refine_ls_number_parameters 143
_refine_ls_number_reflns 9785
_refine_ls_number_restraints 0
_refine_ls_R_factor_all 0.0828
_refine_ls_R_factor_gt 0.0828
_refine_ls_shift/su_max 0.0478
_refine_ls_shift/su_mean 0.0065
_refine_ls_structure_factor_coef F
_refine_ls_weighting_details w=1/(\s^2^(F)+0.0001F^2^)
_refine_ls_weighting_scheme sigma
_refine_ls_wR_factor_gt 0.0862
_refine_ls_wR_factor_ref 0.0862
_reflns_number_gt 9785
_reflns_number_total 9785
_reflns_threshold_expression I>3\s(I)
_cod_data_source_file c2dt31483e.txt
_cod_data_source_block VI
_cod_depositor_comments
;
The following automatic conversions were performed:

'_diffrn_radiation_probe' value 'X-ray' changed to 'x-ray' according
to /home/saulius/struct/CIF-dictionaries/cif_core.dic dictionary
named 'cif_core.dic' version 2.4.2 from 2011-04-26.

Automatic conversion script
Id: cif_fix_values 1891 2012-01-12 08:04:46Z andrius 
;
_cod_original_formula_sum 'F4 K1 Yb1'
_cod_database_code 7020657

loop_
_symmetry_equiv_pos_site_id
_symmetry_equiv_pos_as_xyz
1 x,y,z
2 -y,x-y,z+2/3
3 -x+y,-x,z+1/3

loop_
_atom_site_label
_atom_site_type_symbol
_atom_site_fract_x
_atom_site_fract_y
_atom_site_fract_z
_atom_site_adp_type
_atom_site_U_iso_or_equiv
_atom_site_symmetry_multiplicity
_atom_site_occupancy
_atom_site_calc_flag
Yb1 Yb 0.13433(12) 0.89287(13) 0.6710(2) Uani 0.0121(2) 3 1 d
Yb2 Yb 0.28475(16) 0.73326(14) 0.6809(2) Uani 0.0125(2) 3 1 d
Yb3 Yb 0.77966(18) 0.20538(15) 0.65941(18) Uani 0.0121(2) 3 1 d
Yb4 Yb 0.94283(17) 0.05946(19) 0.6763(3) Uani 0.0125(2) 3 1 d
Yb5 Yb 0.45111(19) 0.5417(2) 0.67879(18) Uani 0.0121(2) 3 1 d
Yb6 Yb 0.60383(13) 0.38564(16) 0.65423(16) Uani 0.0125(2) 3 1 d
K1 K 0.2653(8) 0.2183(7) 0.6523(13) Uani 0.027(2) 3 1 d
K2 K 0.7829(7) 0.7152(7) 0.6807(9) Uani 0.0181(14) 3 1 d
K3 K 0.6122(10) 0.8752(7) 0.6507(11) Uani 0.027(2) 3 1 d
K4 K 0.1056(6) 0.3982(7) 0.6909(9) Uani 0.0181(14) 3 1 d
K5 K 0.4586(7) 0.0656(6) 0.6892(9) Uani 0.0181(14) 3 1 d
K6 K 0.9516(9) 0.5702(6) 0.6555(10) Uani 0.027(2) 3 1 d
F1 F 0.1361(13) 0.9343(12) 0.8961(17) Uiso 0.0118(16) 3 1 d
F2 F 0.068(2) 0.877(2) 0.466(3) Uiso 0.032(3) 3 1 d
F3 F 0.2038(14) 0.5934(14) 0.537(2) Uiso 0.0231(17) 3 1 d
F4 F 0.3352(18) 0.7318(17) 0.347(3) Uiso 0.0290(17) 3 1 d
F5 F 0.750(2) 0.211(2) 0.443(3) Uiso 0.032(3) 3 1 d
F6 F 0.7839(12) 0.2650(13) 0.873(2) Uiso 0.0118(16) 3 1 d
F7 F -0.0105(18) 0.0584(16) 0.341(3) Uiso 0.0290(17) 3 1 d
F8 F -0.1237(14) -0.0765(14) 1.526(2) Uiso 0.0231(17) 3 1 d
F9 F 0.3881(18) 0.5320(18) 0.470(3) Uiso 0.032(3) 3 1 d
F10 F 0.4597(15) 0.5890(13) 0.8981(19) Uiso 0.0118(16) 3 1 d
F11 F 0.5482(14) 0.2997(14) 0.452(2) Uiso 0.0231(17) 3 1 d
F12 F -0.2601(17) -0.6055(19) 1.314(3) Uiso 0.0290(17) 3 1 d
F13 F 0.7702(16) 0.7268(13) 0.943(2) Uiso 0.0185(19) 3 1 d
F14 F 0.7999(14) 0.7213(14) 0.416(2) Uiso 0.0172(17) 3 1 d
F15 F 0.2463(13) 0.2225(12) 0.398(2) Uiso 0.0161(18) 3 1 d
F16 F 0.8053(14) 0.0696(15) 1.572(2) Uiso 0.0139(16) 3 1 d
F17 F 0.1232(13) 0.3959(17) 0.425(2) Uiso 0.0172(17) 3 1 d
F18 F 0.0901(13) 0.4034(15) 0.9489(18) Uiso 0.0185(19) 3 1 d
F19 F 0.1534(13) 0.7531(14) 0.5748(19) Uiso 0.0139(16) 3 1 d
F20 F 0.5921(13) 0.8853(13) 0.3986(19) Uiso 0.0161(18) 3 1 d
F21 F 0.9430(14) 0.5837(15) 0.406(2) Uiso 0.0161(18) 3 1 d
F22 F -0.5286(13) 0.4121(13) 1.5645(18) Uiso 0.0139(16) 3 1 d
F23 F 0.4913(15) 0.0706(15) 1.436(2) Uiso 0.0172(17) 3 1 d
F24 F 0.4612(14) 0.0895(14) 0.947(2) Uiso 0.0185(19) 3 1 d

loop_
_atom_site_aniso_label
_atom_site_aniso_type_symbol
_atom_site_aniso_U_11
_atom_site_aniso_U_22
_atom_site_aniso_U_33
_atom_site_aniso_U_12
_atom_site_aniso_U_13
_atom_site_aniso_U_23
Yb1 Yb 0.0105(3) 0.0101(3) 0.0171(2) 0.00627(15) -0.0004(2) 0.0009(2)
Yb2 Yb 0.0065(3) 0.0126(3) 0.0199(2) 0.00588(14) 0.0030(2) -0.0010(2)
Yb3 Yb 0.0105(3) 0.0101(3) 0.0171(2) 0.00627(15) -0.0004(2) 0.0009(2)
Yb4 Yb 0.0065(3) 0.0126(3) 0.0199(2) 0.00588(14) 0.0030(2) -0.0010(2)
Yb5 Yb 0.0105(3) 0.0101(3) 0.0171(2) 0.00627(15) -0.0004(2) 0.0009(2)
Yb6 Yb 0.0065(3) 0.0126(3) 0.0199(2) 0.00588(14) 0.0030(2) -0.0010(2)
K1 K 0.039(3) 0.0114(14) 0.027(3) 0.0108(19) -0.007(2) -0.0032(15)
K2 K 0.0154(16) 0.0170(17) 0.020(2) 0.0068(14) -0.0026(12) -0.0035(14)
K3 K 0.039(3) 0.0114(14) 0.027(3) 0.0108(19) -0.007(2) -0.0032(15)
K4 K 0.0154(16) 0.0170(17) 0.020(2) 0.0068(14) -0.0026(12) -0.0035(14)
K5 K 0.0154(16) 0.0170(17) 0.020(2) 0.0068(14) -0.0026(12) -0.0035(14)
K6 K 0.039(3) 0.0114(14) 0.027(3) 0.0108(19) -0.007(2) -0.0032(15)

loop_
_atom_type_symbol
_atom_type_scat_dispersion_real
_atom_type_scat_dispersion_imag
_atom_type_scat_source
F 0.0032 0.0029 'International Tables Vol C tables 4.2.6.8 and 6.1.1.1'
K 0.0760 0.0798 'International Tables Vol C tables 4.2.6.8 and 6.1.1.1'
Yb -0.6177 2.1062 'International Tables Vol C tables 4.2.6.8 and 6.1.1.1'

loop_
_geom_bond_atom_site_label_1
_geom_bond_atom_site_label_2
_geom_bond_site_symmetry_2
_geom_bond_distance
Yb1 F1 . 2.296(17)
Yb1 F2 . 2.19(3)
Yb1 F7 3_565 2.21(3)
Yb1 F13 2_664 2.086(18)
Yb1 F15 3_565 2.141(17)
Yb1 F17 3_565 2.20(3)
Yb1 F19 . 2.27(2)
Yb2 F3 . 2.193(18)
Yb2 F3 3_565 2.26(2)
Yb2 F4 3_565 2.17(4)
Yb2 F9 3_565 2.19(2)
Yb2 F10 2_664 2.150(17)
Yb2 F17 3_565 2.20(2)
Yb2 F19 . 2.22(2)
Yb3 F5 . 2.19(3)
Yb3 F6 . 2.25(2)
Yb3 F12 3_654 2.20(4)
Yb3 F14 3_665 2.18(3)
Yb3 F16 1_554 2.24(2)
Yb3 F21 3_665 2.132(17)
Yb3 F24 2_654 2.14(2)
Yb4 F1 2_764 2.155(16)
Yb4 F2 3_555 2.17(3)
Yb4 F7 3_655 2.15(4)
Yb4 F8 1_654 2.202(18)
Yb4 F8 3_654 2.20(2)
Yb4 F14 3_665 2.22(3)
Yb4 F16 1_554 2.22(2)
Yb5 F4 3_565 2.17(3)
Yb5 F9 . 2.21(3)
Yb5 F10 . 2.251(19)
Yb5 F18 2_664 2.092(17)
Yb5 F20 3_565 2.094(18)
Yb5 F22 1_654 2.24(2)
Yb5 F23 3_664 2.22(3)
Yb6 F5 3_665 2.27(3)
Yb6 F6 2_654 2.145(17)
Yb6 F11 . 2.258(19)
Yb6 F11 3_665 2.19(2)
Yb6 F12 3_654 2.16(3)
Yb6 F22 1_654 2.21(2)
Yb6 F23 3_664 2.20(3)
K1 F1 2_664 2.78(2)
K1 F5 3_665 2.79(4)
K1 F7 3_555 2.79(2)
K1 F13 2_654 2.50(3)
K1 F15 . 2.54(2)
K1 F16 3_664 2.52(2)
K1 F20 3_565 2.56(2)
K1 F22 1_654 2.888(16)
K2 F2 3_565 3.06(3)
K2 F6 2_654 2.81(3)
K2 F8 1_664 2.92(2)
K2 F13 . 2.61(2)
K2 F14 . 2.62(2)
K2 F15 3_665 2.49(3)
K2 F18 2_664 2.48(2)
K2 F23 3_664 2.955(19)
K3 F2 3_565 2.83(4)
K3 F4 3_565 2.94(2)
K3 F10 2_664 2.87(3)
K3 F16 1_564 2.776(17)
K3 F18 2_664 2.52(3)
K3 F19 3_565 2.57(2)
K3 F20 . 2.52(2)
K3 F21 3_675 2.49(2)
K4 F1 2_664 2.78(2)
K4 F3 . 2.78(2)
K4 F9 3_565 2.93(3)
K4 F14 3_565 2.698(18)
K4 F17 . 2.65(2)
K4 F18 . 2.57(2)
K4 F20 3_565 2.55(3)
K4 F24 2_554 2.64(2)
K5 F5 3_665 2.66(3)
K5 F10 2_654 2.72(3)
K5 F12 3_654 2.72(2)
K5 F13 2_654 2.54(2)
K5 F17 3_555 2.666(19)
K5 F21 3_665 2.61(3)
K5 F23 1_554 2.54(2)
K5 F24 . 2.56(2)
K6 F6 2_654 2.93(2)
K6 F9 3_665 2.82(4)
K6 F11 3_665 2.72(2)
K6 F15 3_665 2.49(2)
K6 F19 1_655 2.773(16)
K6 F21 . 2.48(2)
K6 F22 3_554 2.45(2)
K6 F24 2_654 2.53(3)
F1 F7 2_565 2.88(3)
F1 F7 3_565 2.78(3)
F1 F8 2_564 3.09(3)
F1 F14 2_665 2.70(2)
F1 F15 3_565 2.87(2)
F1 F16 3_674 3.10(2)
F1 F17 3_565 2.74(3)
F2 F7 3_565 2.76(4)
F2 F8 1_564 3.06(4)
F2 F8 2_563 2.88(4)
F2 F13 2_664 2.96(3)
F2 F15 3_565 3.03(3)
F2 F16 2_553 2.96(3)
F2 F19 . 2.73(4)
F3 F4 . 2.65(3)
F3 F4 3_565 2.72(4)
F3 F9 . 3.12(4)
F3 F9 3_565 2.81(4)
F3 F10 3_564 3.16(3)
F3 F17 . 2.62(3)
F3 F19 . 2.64(3)
F4 F9 2_664 2.73(3)
F4 F10 2_664 2.72(3)
F4 F10 3_564 2.97(3)
F4 F18 3_564 2.69(4)
F4 F20 . 3.12(3)
F5 F12 1_664 2.89(4)
F5 F12 3_654 2.68(4)
F5 F13 3_664 3.18(4)
F5 F16 1_554 2.74(4)
F5 F22 2_663 3.01(3)
F5 F23 1_554 3.09(3)
F5 F24 2_654 2.77(3)
F6 F11 2_655 2.65(3)
F6 F11 3_665 2.95(3)
F6 F12 3_654 2.83(4)
F6 F14 3_665 2.75(4)
F6 F21 3_665 2.86(2)
F6 F22 3_554 3.17(2)
F6 F23 2_654 3.08(3)
F6 F24 2_654 3.04(3)
F7 F8 1_554 2.51(3)
F7 F8 2_553 2.73(4)
F7 F13 3_564 2.69(4)
F7 F15 . 3.15(2)
F8 F14 1_446 2.66(3)
F8 F16 1_455 2.68(3)
F9 F17 . 3.19(3)
F9 F18 2_664 2.95(3)
F9 F19 2_664 2.94(3)
F9 F20 3_565 3.01(3)
F9 F22 1_654 2.61(4)
F10 F17 2_665 2.73(3)
F10 F19 3_565 3.07(2)
F10 F20 3_565 2.91(2)
F10 F23 3_664 2.71(4)
F11 F12 1_664 2.66(3)
F11 F12 3_654 2.65(4)
F11 F22 1_654 2.53(3)
F11 F23 1_554 2.85(3)
F12 F21 1_446 2.85(2)
F12 F24 3_555 3.07(4)
F13 F17 2_665 2.72(3)
F14 F16 2_653 2.45(3)
F14 F24 3_664 2.79(2)
F15 F19 2_664 2.89(3)
F16 F21 3_666 2.74(3)
F17 F19 2_664 2.47(3)
F18 F23 2_554 2.79(3)
F19 F21 1_455 3.14(2)
F20 F22 2_673 2.93(3)
F22 F23 3_565 2.47(3)

loop_
_jana_cell_twin_matrix_id
_jana_cell_twin_volume_fraction
_jana_cell_twin_matrix_1_1
_jana_cell_twin_matrix_1_2
_jana_cell_twin_matrix_1_3
_jana_cell_twin_matrix_2_1
_jana_cell_twin_matrix_2_2
_jana_cell_twin_matrix_2_3
_jana_cell_twin_matrix_3_1
_jana_cell_twin_matrix_3_2
_jana_cell_twin_matrix_3_3
1 0.498(3) 1 0 0 0 1 0 0 0 1
2 0 -1 0 0 0 -1 0 0 0 -1
3 0 1 -1 0 0 -1 0 0 0 -1
4 0.502(3) -1 1 0 0 1 0 0 0 -1
